data_4109307
loop_
_publ_author_name
'Yasuhide Inokuma'
'Zin Seok Yoon'
'Dongho Kim'
'Atsuhiro Osuka'

_publ_section_title
;
 meso-Aryl-Substituted Subporphyrins: Synthesis, Structures, and Large
 Substituent Effects on Their Electronic Properties
;
_journal_name_full 'Journal of the American Chemical Society'
_journal_page_first 4747
_journal_page_last 4761
_journal_paper_doi 10.1021/ja069324z
_journal_volume 129
_journal_year 2007
_chemical_formula_moiety 'C37 H21 B N6 O'
_chemical_formula_sum 'C37 H21 B N6 O'
_chemical_formula_weight 576.41
_chemical_name_systematic
; 
 ? 
;
_space_group_IT_number 14
_symmetry_cell_setting monoclinic
_symmetry_Int_Tables_number 14
_symmetry_space_group_name_Hall '-P 2yab'
_symmetry_space_group_name_H-M 'P 1 21/a 1'
_atom_sites_solution_hydrogens geom
_atom_sites_solution_primary direct
_atom_sites_solution_secondary difmap
_audit_creation_method SHELXL-97
_cell_angle_alpha 90.00
_cell_angle_beta 90.28(5)
_cell_angle_gamma 90.00
_cell_formula_units_Z 4
_cell_length_a 8.017(7)
_cell_length_b 21.24(2)
_cell_length_c 16.75(2)
_cell_measurement_reflns_used 460
_cell_measurement_temperature 123(2)
_cell_measurement_theta_max 20.8
_cell_measurement_theta_min 3.2
_cell_volume 2852(5)
_computing_structure_refinement 'SHELXL-97 (Sheldrick, 1997)'
_computing_structure_solution 'SHELXS-97 (Sheldrick, 1990)'
_diffrn_ambient_temperature 123(2)
_diffrn_detector_area_resol_mean 10.00
_diffrn_measured_fraction_theta_full 0.999
_diffrn_measured_fraction_theta_max 0.999
_diffrn_measurement_device_type 'Rigaku RAXIS-RAPID'
_diffrn_measurement_method \w
_diffrn_radiation_monochromator graphite
_diffrn_radiation_source 'fine-focus sealed tube'
_diffrn_radiation_type MoK\a
_diffrn_radiation_wavelength 0.71075
_diffrn_reflns_av_R_equivalents 0.1372
_diffrn_reflns_av_sigmaI/netI 0.1080
_diffrn_reflns_limit_h_max 10
_diffrn_reflns_limit_h_min -10
_diffrn_reflns_limit_k_max 27
_diffrn_reflns_limit_k_min -27
_diffrn_reflns_limit_l_max 21
_diffrn_reflns_limit_l_min -21
_diffrn_reflns_number 28148
_diffrn_reflns_theta_full 27.48
_diffrn_reflns_theta_max 27.48
_diffrn_reflns_theta_min 3.10
_exptl_absorpt_coefficient_mu 0.083
_exptl_absorpt_correction_T_max 0.9958
_exptl_absorpt_correction_T_min 0.9835
_exptl_absorpt_correction_type none
_exptl_crystal_colour orange
_exptl_crystal_density_diffrn 1.342
_exptl_crystal_description prism
_exptl_crystal_F_000 1192
_exptl_crystal_size_max 0.20
_exptl_crystal_size_mid 0.10
_exptl_crystal_size_min 0.05
_refine_diff_density_max 0.256
_refine_diff_density_min -0.350
_refine_diff_density_rms 0.060
_refine_ls_extinction_method none
_refine_ls_goodness_of_fit_ref 1.023
_refine_ls_hydrogen_treatment constr
_refine_ls_matrix_type full
_refine_ls_number_parameters 407
_refine_ls_number_reflns 6527
_refine_ls_number_restraints 0
_refine_ls_restrained_S_all 1.023
_refine_ls_R_factor_all 0.1589
_refine_ls_R_factor_gt 0.0854
_refine_ls_shift/su_max 0.000
_refine_ls_shift/su_mean 0.000
_refine_ls_structure_factor_coef Fsqd
_refine_ls_weighting_details 'calc w=1/[\s^2^(Fo^2^)+(0.1000P)^2^+0.0000P] where P=(Fo^2^+2Fc^2^)/3'
_refine_ls_weighting_scheme calc
_refine_ls_wR_factor_gt 0.1701
_refine_ls_wR_factor_ref 0.2036
_reflns_number_gt 3758
_reflns_number_total 6527
_reflns_threshold_expression >2sigma(I)
_cod_data_source_file ja069324zsi20061228_021843.cif
_cod_data_source_block s4-cnome
_cod_database_code 4109307

loop_
_symmetry_equiv_pos_as_xyz
'x, y, z'
'-x+1/2, y+1/2, -z'
'-x, -y, -z'
'x-1/2, -y-1/2, z'

loop_
_atom_site_label
_atom_site_type_symbol
_atom_site_fract_x
_atom_site_fract_y
_atom_site_fract_z
_atom_site_U_iso_or_equiv
_atom_site_adp_type
_atom_site_occupancy
_atom_site_symmetry_multiplicity
_atom_site_calc_flag
_atom_site_refinement_flags
O1 O 0.3431(3) 0.09303(9) 0.12080(13) 0.0301(5) Uani 1 1 d .
N1 N 0.0497(3) 0.05873(11) 0.13869(14) 0.0225(6) Uani 1 1 d .
N2 N 0.1167(3) 0.16773(10) 0.12946(14) 0.0222(6) Uani 1 1 d .
C48 C -0.1453(4) 0.00360(13) 0.07421(18) 0.0253(7) Uani 1 1 d .
H1 H -0.2249 -0.0092 0.0353 0.030 Uiso 1 1 calc R
C49 C 0.2535(4) -0.07657(14) 0.34037(18) 0.0268(7) Uani 1 1 d .
H2 H 0.3499 -0.0511 0.3340 0.032 Uiso 1 1 calc R
C50 C -0.0386(4) -0.09417(14) 0.31837(19) 0.0285(7) Uani 1 1 d .
H3 H -0.1424 -0.0811 0.2964 0.034 Uiso 1 1 calc R
C51 C -0.0953(4) -0.03078(14) 0.13904(18) 0.0272(7) Uani 1 1 d .
H4 H -0.1343 -0.0716 0.1529 0.033 Uiso 1 1 calc R
C52 C 0.0401(4) 0.26919(14) 0.12597(18) 0.0259(7) Uani 1 1 d .
H5 H 0.0333 0.3128 0.1380 0.031 Uiso 1 1 calc R
C53 C -0.2545(5) 0.17405(15) -0.16143(19) 0.0347(8) Uani 1 1 d .
H6 H -0.2185 0.1941 -0.2090 0.042 Uiso 1 1 calc R
C54 C 0.1285(4) 0.22260(13) 0.17175(18) 0.0236(7) Uani 1 1 d .
C55 C 0.0993(4) 0.00152(13) 0.25987(17) 0.0230(7) Uani 1 1 d .
C56 C -0.0571(4) 0.06207(14) 0.07510(17) 0.0237(7) Uani 1 1 d .
C57 C -0.0326(4) 0.23990(14) 0.06211(18) 0.0266(7) Uani 1 1 d .
H7 H -0.0990 0.2595 0.0221 0.032 Uiso 1 1 calc R
C58 C 0.1893(4) 0.28287(13) 0.29491(18) 0.0245(7) Uani 1 1 d .
N3 N 0.1845(3) 0.10934(11) 0.24616(15) 0.0240(6) Uani 1 1 d .
C60 C 0.1654(4) 0.05728(14) 0.29337(19) 0.0254(7) Uani 1 1 d .
C61 C 0.0094(4) 0.17421(13) 0.06632(18) 0.0253(7) Uani 1 1 d .
C62 C -0.1424(4) 0.16083(14) -0.10133(18) 0.0301(8) Uani 1 1 d .
H8 H -0.0288 0.1725 -0.1075 0.036 Uiso 1 1 calc R
C63 C 0.1303(4) -0.22736(15) 0.43531(19) 0.0301(7) Uani 1 1 d .
C64 C 0.2107(4) 0.14239(15) 0.37257(19) 0.0294(8) Uani 1 1 d .
H9 H 0.2281 0.1686 0.4178 0.035 Uiso 1 1 calc R
C65 C 0.1893(4) 0.07876(14) 0.37381(19) 0.0287(7) Uani 1 1 d .
H10 H 0.1901 0.0530 0.4201 0.034 Uiso 1 1 calc R
C66 C -0.0717(4) 0.12041(13) 0.03465(18) 0.0247(7) Uani 1 1 d .
C67 C 0.1228(4) -0.16882(13) 0.39238(18) 0.0264(7) Uani 1 1 d .
N4 N 0.1377(4) -0.27422(13) 0.46924(17) 0.0383(7) Uani 1 1 d .
C69 C 0.0262(4) 0.00531(13) 0.18258(18) 0.0232(7) Uani 1 1 d .
C70 C 0.2024(4) 0.16311(13) 0.29108(19) 0.0249(7) Uani 1 1 d .
C71 C -0.4727(4) 0.12834(15) -0.0825(2) 0.0333(8) Uani 1 1 d .
H11 H -0.5869 0.1177 -0.0759 0.040 Uiso 1 1 calc R
C72 C -0.4208(4) 0.15774(14) -0.1519(2) 0.0331(8) Uani 1 1 d .
C73 C -0.3595(4) 0.11455(13) -0.02307(19) 0.0292(8) Uani 1 1 d .
H12 H -0.3956 0.0939 0.0241 0.035 Uiso 1 1 calc R
C74 C 0.2598(4) 0.39326(14) 0.2932(2) 0.0311(8) Uani 1 1 d .
H13 H 0.3096 0.4283 0.2672 0.037 Uiso 1 1 calc R
C75 C -0.0300(4) -0.14985(15) 0.36095(19) 0.0309(8) Uani 1 1 d .
H14 H -0.1270 -0.1748 0.3686 0.037 Uiso 1 1 calc R
C76 C 0.2647(4) -0.13234(14) 0.38224(18) 0.0282(7) Uani 1 1 d .
H15 H 0.3686 -0.1456 0.4039 0.034 Uiso 1 1 calc R
C77 C 0.1825(4) 0.22202(13) 0.25190(18) 0.0231(7) Uani 1 1 d .
C78 C 0.1016(4) -0.05717(13) 0.30723(17) 0.0243(7) Uani 1 1 d .
C79 C 0.2626(4) 0.33495(14) 0.2575(2) 0.0284(7) Uani 1 1 d .
H16 H 0.3146 0.3299 0.2071 0.034 Uiso 1 1 calc R
C80 C -0.1922(4) 0.13068(13) -0.03175(18) 0.0253(7) Uani 1 1 d .
N5 N -0.6372(5) 0.18689(16) -0.2601(2) 0.0598(10) Uani 1 1 d .
C82 C 0.1123(4) 0.34985(14) 0.40499(19) 0.0310(8) Uani 1 1 d .
H17 H 0.0611 0.3550 0.4556 0.037 Uiso 1 1 calc R
B1 B 0.1844(4) 0.10630(15) 0.1570(2) 0.0233(8) Uani 1 1 d .
C84 C 0.1765(5) 0.46269(17) 0.4035(2) 0.0450(10) Uani 1 1 d .
C85 C -0.5408(5) 0.17345(16) -0.2125(2) 0.0426(9) Uani 1 1 d .
C86 C 0.1842(4) 0.40117(14) 0.3672(2) 0.0314(8) Uani 1 1 d .
C87 C 0.1150(4) 0.29156(14) 0.36933(18) 0.0280(7) Uani 1 1 d .
H18 H 0.0656 0.2567 0.3957 0.034 Uiso 1 1 calc R
N6 N 0.1710(5) 0.51235(16) 0.4302(2) 0.0682(11) Uani 1 1 d .
C89 C 0.4277(5) 0.03803(16) 0.1484(2) 0.0459(10) Uani 1 1 d .
H19 H 0.4453 0.0410 0.2062 0.069 Uiso 1 1 calc R
H20 H 0.5358 0.0346 0.1217 0.069 Uiso 1 1 calc R
H21 H 0.3602 0.0007 0.1363 0.069 Uiso 1 1 calc R

loop_
_atom_site_aniso_label
_atom_site_aniso_U_11
_atom_site_aniso_U_22
_atom_site_aniso_U_33
_atom_site_aniso_U_23
_atom_site_aniso_U_13
_atom_site_aniso_U_12
O1 0.0298(12) 0.0196(11) 0.0409(14) 0.0074(10) 0.0112(10) 0.0047(9)
N1 0.0291(14) 0.0181(13) 0.0205(13) 0.0015(10) 0.0034(11) 0.0028(11)
N2 0.0254(13) 0.0193(13) 0.0218(13) 0.0007(10) 0.0040(11) 0.0001(11)
C48 0.0286(17) 0.0207(15) 0.0266(17) -0.0013(13) 0.0045(14) 0.0023(13)
C49 0.0290(17) 0.0226(16) 0.0286(18) 0.0012(13) -0.0002(14) -0.0005(13)
C50 0.0268(17) 0.0272(17) 0.0315(18) 0.0068(14) -0.0005(14) 0.0001(14)
C51 0.0344(18) 0.0166(15) 0.0305(17) 0.0013(13) 0.0077(15) 0.0030(13)
C52 0.0306(17) 0.0175(15) 0.0296(18) 0.0056(13) 0.0093(14) 0.0012(13)
C53 0.051(2) 0.0289(18) 0.0239(18) 0.0021(14) -0.0005(16) 0.0018(16)
C54 0.0238(16) 0.0182(15) 0.0289(17) 0.0043(13) 0.0118(14) 0.0012(12)
C55 0.0232(16) 0.0197(15) 0.0262(17) 0.0019(12) 0.0052(14) 0.0017(12)
C56 0.0286(17) 0.0236(16) 0.0190(16) -0.0017(12) 0.0038(13) 0.0032(13)
C57 0.0338(17) 0.0212(16) 0.0250(17) 0.0042(13) 0.0093(14) 0.0030(14)
C58 0.0235(16) 0.0201(15) 0.0300(17) 0.0007(13) 0.0018(14) -0.0010(12)
N3 0.0258(14) 0.0188(13) 0.0274(14) 0.0036(11) 0.0004(11) -0.0009(11)
C60 0.0243(16) 0.0219(16) 0.0299(17) 0.0073(13) 0.0002(14) 0.0027(13)
C61 0.0287(17) 0.0215(16) 0.0259(17) 0.0042(13) 0.0109(14) 0.0030(13)
C62 0.0358(19) 0.0280(17) 0.0264(18) 0.0038(14) 0.0037(15) 0.0015(14)
C63 0.0392(19) 0.0249(17) 0.0261(18) 0.0003(14) 0.0024(15) -0.0008(15)
C64 0.0354(19) 0.0266(17) 0.0263(18) 0.0030(14) -0.0036(15) 0.0007(14)
C65 0.0335(18) 0.0236(16) 0.0290(18) 0.0048(14) 0.0001(15) 0.0000(14)
C66 0.0308(17) 0.0219(16) 0.0212(16) 0.0002(13) 0.0065(14) 0.0034(13)
C67 0.0375(19) 0.0177(15) 0.0239(17) 0.0034(12) -0.0013(14) 0.0042(13)
N4 0.0494(19) 0.0307(16) 0.0348(17) 0.0071(13) 0.0041(14) 0.0021(14)
C69 0.0246(16) 0.0168(15) 0.0283(17) 0.0007(13) 0.0091(13) 0.0005(12)
C70 0.0257(16) 0.0201(15) 0.0288(17) -0.0025(13) -0.0015(14) -0.0022(13)
C71 0.040(2) 0.0226(17) 0.037(2) -0.0037(15) -0.0033(16) 0.0028(15)
C72 0.047(2) 0.0196(16) 0.0329(19) -0.0017(14) -0.0066(17) 0.0049(15)
C73 0.0393(19) 0.0205(16) 0.0280(18) 0.0024(13) 0.0053(15) 0.0043(14)
C74 0.0321(18) 0.0239(17) 0.037(2) -0.0012(14) 0.0095(15) -0.0064(14)
C75 0.0322(18) 0.0280(17) 0.0326(18) 0.0092(14) 0.0010(15) -0.0057(14)
C76 0.0301(18) 0.0243(16) 0.0302(18) 0.0026(14) -0.0004(14) 0.0045(14)
C77 0.0201(15) 0.0197(15) 0.0296(17) 0.0011(13) 0.0018(13) -0.0014(12)
C78 0.0311(17) 0.0174(15) 0.0244(16) -0.0003(12) 0.0024(14) 0.0022(13)
C79 0.0262(17) 0.0242(17) 0.0347(19) -0.0008(14) 0.0067(14) -0.0022(13)
C80 0.0335(18) 0.0182(15) 0.0241(17) -0.0052(13) 0.0024(14) 0.0036(13)
N5 0.068(2) 0.055(2) 0.056(2) 0.0009(18) -0.023(2) 0.0042(19)
C82 0.041(2) 0.0282(17) 0.0238(17) -0.0037(14) 0.0005(15) -0.0005(15)
B1 0.0238(18) 0.0188(17) 0.0273(19) 0.0029(14) 0.0050(15) 0.0012(14)
C84 0.055(2) 0.037(2) 0.043(2) -0.0076(18) 0.0114(19) -0.0146(18)
C85 0.055(2) 0.034(2) 0.038(2) -0.0032(17) -0.013(2) 0.0042(18)
C86 0.0366(19) 0.0235(17) 0.0341(19) -0.0039(14) 0.0006(16) -0.0042(14)
C87 0.0349(18) 0.0240(16) 0.0252(17) 0.0053(13) -0.0027(14) -0.0055(14)
N6 0.095(3) 0.039(2) 0.071(3) -0.0208(18) 0.031(2) -0.0216(19)
C89 0.040(2) 0.033(2) 0.064(3) 0.0184(18) 0.0205(19) 0.0141(16)

loop_
_atom_type_symbol
_atom_type_description
_atom_type_scat_dispersion_real
_atom_type_scat_dispersion_imag
_atom_type_scat_source
C C 0.0033 0.0016 'International Tables Vol C Tables 4.2.6.8 and 6.1.1.4'
H H 0.0000 0.0000 'International Tables Vol C Tables 4.2.6.8 and 6.1.1.4'
B B 0.0013 0.0007 'International Tables Vol C Tables 4.2.6.8 and 6.1.1.4'
N N 0.0061 0.0033 'International Tables Vol C Tables 4.2.6.8 and 6.1.1.4'
O O 0.0106 0.0060 'International Tables Vol C Tables 4.2.6.8 and 6.1.1.4'

loop_
_geom_angle_atom_site_label_1
_geom_angle_atom_site_label_2
_geom_angle_atom_site_label_3
_geom_angle
C89 O1 B1 116.3(2)
C56 N1 C69 112.1(2)
C56 N1 B1 124.7(2)
C69 N1 B1 123.2(3)
C54 N2 C61 110.9(2)
C54 N2 B1 124.3(3)
C61 N2 B1 123.8(2)
C51 C48 C56 108.2(3)
C76 C49 C78 120.6(3)
C75 C50 C78 121.1(3)
C48 C51 C69 108.3(3)
C57 C52 C54 108.2(3)
C62 C53 C72 119.3(3)
N2 C54 C77 120.4(3)
N2 C54 C52 106.1(3)
C77 C54 C52 131.5(3)
C60 C55 C69 117.8(3)
C60 C55 C78 119.4(3)
C69 C55 C78 122.8(3)
N1 C56 C66 117.9(3)
N1 C56 C48 105.7(2)
C66 C56 C48 135.7(3)
C52 C57 C61 107.8(3)
C87 C58 C79 118.5(3)
C87 C58 C77 122.3(3)
C79 C58 C77 119.0(3)
C60 N3 C70 111.5(3)
C60 N3 B1 122.9(3)
C70 N3 B1 125.6(2)
N3 C60 C55 119.4(3)
N3 C60 C65 105.7(3)
C55 C60 C65 133.5(3)
N2 C61 C66 119.6(3)
N2 C61 C57 106.4(3)
C66 C61 C57 131.2(3)
C53 C62 C80 121.2(3)
N4 C63 C67 179.3(4)
C65 C64 C70 108.3(3)
C64 C65 C60 108.5(3)
C61 C66 C56 119.3(3)
C61 C66 C80 117.2(3)
C56 C66 C80 122.5(3)
C76 C67 C75 120.9(3)
C76 C67 C63 120.8(3)
C75 C67 C63 118.3(3)
N1 C69 C55 118.7(3)
N1 C69 C51 105.4(3)
C55 C69 C51 135.1(3)
N3 C70 C77 117.8(3)
N3 C70 C64 105.7(3)
C77 C70 C64 135.5(3)
C73 C71 C72 120.2(3)
C71 C72 C53 120.1(3)
C71 C72 C85 119.8(3)
C53 C72 C85 120.1(3)
C71 C73 C80 120.3(3)
C79 C74 C86 120.2(3)
C50 C75 C67 119.0(3)
C49 C76 C67 119.4(3)
C54 C77 C70 118.8(3)
C54 C77 C58 117.8(3)
C70 C77 C58 122.7(3)
C50 C78 C49 119.0(3)
C50 C78 C55 122.9(3)
C49 C78 C55 118.1(3)
C74 C79 C58 120.5(3)
C62 C80 C73 118.8(3)
C62 C80 C66 120.4(3)
C73 C80 C66 120.6(3)
C87 C82 C86 120.1(3)
O1 B1 N2 111.3(3)
O1 B1 N3 115.6(3)
N2 B1 N3 105.7(2)
O1 B1 N1 114.6(3)
N2 B1 N1 105.4(3)
N3 B1 N1 103.2(2)
N6 C84 C86 178.0(4)
N5 C85 C72 178.8(4)
C82 C86 C74 119.7(3)
C82 C86 C84 120.0(3)
C74 C86 C84 120.3(3)
C82 C87 C58 121.0(3)

loop_
_geom_bond_atom_site_label_1
_geom_bond_atom_site_label_2
_geom_bond_distance
O1 C89 1.426(4)
O1 B1 1.440(4)
N1 C56 1.365(4)
N1 C69 1.365(4)
N1 B1 1.509(4)
N2 C54 1.367(4)
N2 C61 1.367(4)
N2 B1 1.485(4)
C48 C51 1.367(4)
C48 C56 1.429(4)
C49 C76 1.379(4)
C49 C78 1.398(4)
C50 C75 1.382(4)
C50 C78 1.385(4)
C51 C69 1.436(4)
C52 C57 1.366(4)
C52 C54 1.437(4)
C53 C62 1.376(5)
C53 C72 1.387(5)
C54 C77 1.409(4)
C55 C60 1.413(4)
C55 C69 1.421(4)
C55 C78 1.478(4)
C56 C66 1.417(4)
C57 C61 1.437(4)
C58 C87 1.397(5)
C58 C79 1.402(4)
C58 C77 1.480(4)
N3 C60 1.368(4)
N3 C70 1.375(4)
N3 B1 1.496(5)
C60 C65 1.435(5)
C61 C66 1.416(4)
C62 C80 1.390(4)
C63 N4 1.147(4)
C63 C67 1.437(4)
C64 C65 1.362(4)
C64 C70 1.436(5)
C66 C80 1.486(4)
C67 C76 1.387(4)
C67 C75 1.391(4)
C70 C77 1.421(4)
C71 C73 1.375(4)
C71 C72 1.386(5)
C72 C85 1.435(5)
C73 C80 1.392(5)
C74 C79 1.375(4)
C74 C86 1.394(5)
N5 C85 1.143(4)
C82 C87 1.375(4)
C82 C86 1.387(4)
C84 N6 1.147(4)
C84 C86 1.442(5)
